data_4083104
loop_
_publ_author_name
'Gu, Xiaoxia'
'Zhu, Xiancui'
'Wei, Yun'
'Wang, Shaowu'
'Zhou, Shuangliu'
'Zhang, Guangchao'
'Mu, Xiaolong'

_publ_section_title
;
 CNC-Pincer Rare-Earth Metal Amido Complexes with a Diarylamido Linked
 Biscarbene Ligand: Synthesis, Characterization, and Catalytic Activity
;
_journal_issue 9
_journal_name_full Organometallics
_journal_page_first 2372
_journal_paper_doi 10.1021/om500354s
_journal_volume 33
_journal_year 2014
_chemical_formula_sum 'C34 H31 N5'
_chemical_formula_weight 509.64
_chemical_name_systematic
; 
 ? 
;
_space_group_IT_number 2
_symmetry_cell_setting triclinic
_symmetry_space_group_name_Hall '-P 1'
_symmetry_space_group_name_H-M 'P -1'
_atom_sites_solution_hydrogens geom
_atom_sites_solution_primary direct
_atom_sites_solution_secondary difmap
_audit_creation_method SHELXL-97
_cell_angle_alpha 101.367(2)
_cell_angle_beta 98.260(2)
_cell_angle_gamma 115.223(2)
_cell_formula_units_Z 2
_cell_length_a 11.2251(15)
_cell_length_b 11.6238(15)
_cell_length_c 12.226(3)
_cell_measurement_reflns_used 4332
_cell_measurement_temperature 293(2)
_cell_measurement_theta_max 27.60
_cell_measurement_theta_min 2.27
_cell_volume 1367.4(4)
_computing_cell_refinement 'Bruker SMART'
_computing_data_collection 'Bruker SMART'
_computing_data_reduction 'Bruker SAINT'
_computing_molecular_graphics 'Bruker SHELXTL'
_computing_publication_material 'Bruker SHELXTL'
_computing_structure_refinement 'SHELXL-97 (Sheldrick, 1997)'
_computing_structure_solution 'SHELXS-97 (Sheldrick, 1990)'
_diffrn_ambient_temperature 293(2)
_diffrn_measured_fraction_theta_full 0.971
_diffrn_measured_fraction_theta_max 0.971
_diffrn_measurement_device_type 'CCD area detector'
_diffrn_measurement_method 'phi and omega scans'
_diffrn_radiation_monochromator graphite
_diffrn_radiation_source 'fine-focus sealed tube'
_diffrn_radiation_type MoK\a
_diffrn_radiation_wavelength 0.71073
_diffrn_reflns_av_R_equivalents 0.0218
_diffrn_reflns_av_sigmaI/netI 0.0371
_diffrn_reflns_limit_h_max 14
_diffrn_reflns_limit_h_min -14
_diffrn_reflns_limit_k_max 14
_diffrn_reflns_limit_k_min -15
_diffrn_reflns_limit_l_max 15
_diffrn_reflns_limit_l_min -14
_diffrn_reflns_number 11825
_diffrn_reflns_theta_full 27.63
_diffrn_reflns_theta_max 27.63
_diffrn_reflns_theta_min 1.76
_exptl_absorpt_coefficient_mu 0.074
_exptl_absorpt_correction_T_max 0.9809
_exptl_absorpt_correction_T_min 0.9759
_exptl_absorpt_correction_type multi-scan
_exptl_crystal_colour colorless
_exptl_crystal_density_diffrn 1.238
_exptl_crystal_density_method 'not measured'
_exptl_crystal_description block
_exptl_crystal_F_000 540
_exptl_crystal_size_max 0.33
_exptl_crystal_size_mid 0.29
_exptl_crystal_size_min 0.26
_refine_diff_density_max 0.235
_refine_diff_density_min -0.263
_refine_diff_density_rms 0.034
_refine_ls_extinction_method none
_refine_ls_goodness_of_fit_ref 0.997
_refine_ls_hydrogen_treatment mixed
_refine_ls_matrix_type full
_refine_ls_number_parameters 342
_refine_ls_number_reflns 6172
_refine_ls_number_restraints 0
_refine_ls_restrained_S_all 0.997
_refine_ls_R_factor_all 0.0884
_refine_ls_R_factor_gt 0.0503
_refine_ls_shift/su_max 0.084
_refine_ls_shift/su_mean 0.001
_refine_ls_structure_factor_coef Fsqd
_refine_ls_weighting_details 'calc w=1/[\s^2^(Fo^2^)+(0.0717P)^2^+0.2673P] where P=(Fo^2^+2Fc^2^)/3'
_refine_ls_weighting_scheme calc
_refine_ls_wR_factor_gt 0.1321
_refine_ls_wR_factor_ref 0.1560
_reflns_number_gt 3776
_reflns_number_total 6172
_reflns_threshold_expression >2sigma(I)
_cod_data_source_file om500354s_si_002.cif
_cod_data_source_block 1
_cod_depositor_comments
;
The following automatic conversions were performed:

'_symmetry_cell_setting' value 'Triclinic' changed to 'triclinic'
according to
/usr/data/users/saulius/crontab/automatic-downloads/rss-feeds/ACS/lib/dictionaries/cif_core.dic
dictionary named 'cif_core.dic' version 2.4.2 from 2011-04-26.

Automatic conversion script
Id: cif_fix_values 2281 2013-09-26 08:29:07Z andrius 

 Adding full bibliography for 4083104--4083112.cif.
;
_cod_original_sg_symbol_H-M P-1
_cod_database_code 4083104

loop_
_symmetry_equiv_pos_as_xyz
'x, y, z'
'-x, -y, -z'

loop_
_atom_site_label
_atom_site_type_symbol
_atom_site_fract_x
_atom_site_fract_y
_atom_site_fract_z
_atom_site_U_iso_or_equiv
_atom_site_adp_type
_atom_site_occupancy
_atom_site_symmetry_multiplicity
_atom_site_calc_flag
_atom_site_refinement_flags
C29 C 0.51400(14) -0.28876(14) 0.39724(10) 0.0565(5) Uani 1 1 d G
C30 C 0.40311(11) -0.34475(14) 0.44267(12) 0.0657(5) Uani 1 1 d G
H30 H 0.3170 -0.3623 0.4036 0.079 Uiso 1 1 calc R
C31 C 0.42090(15) -0.37453(14) 0.54655(12) 0.0782(7) Uani 1 1 d G
H31 H 0.3467 -0.4120 0.5770 0.094 Uiso 1 1 calc R
C32 C 0.54957(19) -0.34831(16) 0.60501(10) 0.0791(7) Uani 1 1 d G
H32 H 0.5615 -0.3682 0.6745 0.095 Uiso 1 1 calc R
C33 C 0.66045(14) -0.29231(17) 0.55958(13) 0.0876(8) Uani 1 1 d G
H33 H 0.7465 -0.2748 0.5987 0.105 Uiso 1 1 calc R
C34 C 0.64267(12) -0.26254(16) 0.45569(13) 0.0803(7) Uani 1 1 d G
H34 H 0.7169 -0.2251 0.4253 0.096 Uiso 1 1 calc R
C1 C 1.0381(3) 0.3910(3) 0.5619(2) 0.0980(9) Uani 1 1 d .
H1 H 1.0934 0.4370 0.5192 0.118 Uiso 1 1 calc R
C2 C 1.0712(4) 0.4438(3) 0.6798(3) 0.1187(12) Uani 1 1 d .
H2 H 1.1477 0.5255 0.7158 0.142 Uiso 1 1 calc R
C3 C 0.9930(3) 0.3776(3) 0.7438(2) 0.0973(9) Uani 1 1 d .
H3 H 1.0152 0.4141 0.8233 0.117 Uiso 1 1 calc R
C4 C 0.8810(3) 0.2566(3) 0.6910(2) 0.0857(8) Uani 1 1 d .
H4 H 0.8278 0.2102 0.7348 0.103 Uiso 1 1 calc R
C5 C 0.8471(2) 0.2035(2) 0.57226(18) 0.0704(6) Uani 1 1 d .
H5 H 0.7712 0.1211 0.5368 0.084 Uiso 1 1 calc R
C6 C 0.9243(2) 0.2711(2) 0.50645(17) 0.0598(5) Uani 1 1 d .
C7 C 0.8842(2) 0.21822(19) 0.37651(17) 0.0641(6) Uani 1 1 d .
H7A H 0.8092 0.2330 0.3452 0.077 Uiso 1 1 calc R
H7B H 0.9605 0.2664 0.3467 0.077 Uiso 1 1 calc R
C8 C 0.9390(2) 0.0341(2) 0.36949(17) 0.0626(5) Uani 1 1 d .
H8 H 1.0111 0.0779 0.4355 0.075 Uiso 1 1 calc R
C9 C 0.9148(2) -0.0752(2) 0.29448(17) 0.0657(6) Uani 1 1 d .
H9 H 0.9657 -0.1204 0.2998 0.079 Uiso 1 1 calc R
C10 C 0.76120(18) -0.00645(17) 0.22304(14) 0.0464(4) Uani 1 1 d .
C11 C 0.81217(18) -0.13628(19) 0.08751(16) 0.0516(4) Uani 1 1 d .
C12 C 0.82839(19) -0.2383(2) 0.02450(17) 0.0585(5) Uani 1 1 d .
H12 H 0.8324 -0.3030 0.0569 0.070 Uiso 1 1 calc R
C13 C 0.8387(2) -0.2434(2) -0.08821(18) 0.0645(6) Uani 1 1 d .
C14 C 0.8344(2) -0.1442(2) -0.13161(17) 0.0685(6) Uani 1 1 d .
H14 H 0.8433 -0.1463 -0.2063 0.082 Uiso 1 1 calc R
C15 C 0.81742(19) -0.0413(2) -0.06912(16) 0.0593(5) Uani 1 1 d .
H15 H 0.8140 0.0237 -0.1014 0.071 Uiso 1 1 calc R
C16 C 0.80569(17) -0.03801(18) 0.04208(15) 0.0497(4) Uani 1 1 d .
C17 C 0.8517(3) -0.3568(3) -0.1609(2) 0.0891(8) Uani 1 1 d .
H17A H 0.7690 -0.4128 -0.2206 0.134 Uiso 1 1 calc R
H17B H 0.8680 -0.4076 -0.1131 0.134 Uiso 1 1 calc R
H17C H 0.9264 -0.3219 -0.1952 0.134 Uiso 1 1 calc R
C18 C 0.72922(18) 0.13342(18) 0.10142(14) 0.0491(4) Uani 1 1 d .
C19 C 0.7801(2) 0.22127(19) 0.03748(16) 0.0584(5) Uani 1 1 d .
H19 H 0.8503 0.2225 0.0047 0.070 Uiso 1 1 calc R
C20 C 0.7280(2) 0.3072(2) 0.02183(17) 0.0650(6) Uani 1 1 d .
H20 H 0.7624 0.3639 -0.0227 0.078 Uiso 1 1 calc R
C21 C 0.6259(2) 0.30977(19) 0.07128(17) 0.0615(5) Uani 1 1 d .
C22 C 0.57279(19) 0.22112(19) 0.13372(17) 0.0562(5) Uani 1 1 d .
H22 H 0.5030 0.2211 0.1665 0.067 Uiso 1 1 calc R
C23 C 0.62183(18) 0.13171(17) 0.14850(15) 0.0491(4) Uani 1 1 d .
C24 C 0.5723(3) 0.4071(2) 0.0591(2) 0.0855(8) Uani 1 1 d .
H24A H 0.6097 0.4784 0.1294 0.128 Uiso 1 1 calc R
H24B H 0.4747 0.3625 0.0437 0.128 Uiso 1 1 calc R
H24C H 0.5983 0.4420 -0.0035 0.128 Uiso 1 1 calc R
C25 C 0.4895(2) 0.0412(2) 0.28871(19) 0.0617(5) Uani 1 1 d .
H25 H 0.4481 0.0952 0.3019 0.074 Uiso 1 1 calc R
C26 C 0.4819(2) -0.0505(2) 0.34005(18) 0.0613(5) Uani 1 1 d .
H26 H 0.4309 -0.0723 0.3933 0.074 Uiso 1 1 calc R
C27 C 0.60750(18) -0.06134(18) 0.21058(15) 0.0482(4) Uani 1 1 d .
H27 H 0.5578 -0.1319 0.1375 0.058 Uiso 1 1 calc R
C28 C 0.5005(2) -0.25486(19) 0.28529(17) 0.0637(5) Uani 1 1 d .
H28A H 0.5461 -0.2896 0.2371 0.076 Uiso 1 1 calc R
H28B H 0.4050 -0.2966 0.2448 0.076 Uiso 1 1 calc R
N1 N 0.84384(15) 0.07754(15) 0.33900(12) 0.0509(4) Uani 1 1 d .
N2 N 0.79762(16) -0.11508(16) 0.20252(13) 0.0527(4) Uani 1 1 d .
N3 N 0.79050(15) 0.05350(15) 0.12674(12) 0.0490(4) Uani 1 1 d .
N4 N 0.57000(16) 0.04368(16) 0.21129(14) 0.0549(4) Uani 1 1 d .
N5 N 0.55983(16) -0.11126(15) 0.30475(13) 0.0523(4) Uani 1 1 d .

loop_
_atom_site_aniso_label
_atom_site_aniso_U_11
_atom_site_aniso_U_22
_atom_site_aniso_U_33
_atom_site_aniso_U_23
_atom_site_aniso_U_13
_atom_site_aniso_U_12
C29 0.0674(12) 0.0431(10) 0.0532(11) 0.0151(8) 0.0119(9) 0.0214(9)
C30 0.0723(14) 0.0540(12) 0.0669(13) 0.0183(10) 0.0186(11) 0.0255(11)
C31 0.1023(19) 0.0583(13) 0.0756(15) 0.0246(11) 0.0396(14) 0.0315(13)
C32 0.119(2) 0.0663(14) 0.0586(13) 0.0215(11) 0.0167(14) 0.0502(15)
C33 0.0933(19) 0.0984(19) 0.0727(16) 0.0268(14) 0.0082(14) 0.0496(16)
C34 0.0736(15) 0.0878(17) 0.0724(15) 0.0276(13) 0.0114(12) 0.0317(13)
C1 0.0971(19) 0.0685(15) 0.0742(16) 0.0118(13) -0.0193(14) 0.0071(14)
C2 0.134(3) 0.0725(18) 0.080(2) -0.0059(15) -0.0365(19) 0.0187(18)
C3 0.121(2) 0.106(2) 0.0587(15) -0.0112(15) -0.0156(16) 0.074(2)
C4 0.0798(16) 0.125(2) 0.0614(14) 0.0150(15) 0.0161(12) 0.0618(17)
C5 0.0553(12) 0.0898(16) 0.0544(12) 0.0066(11) 0.0050(10) 0.0324(12)
C6 0.0595(11) 0.0561(12) 0.0536(11) 0.0077(9) -0.0048(9) 0.0275(10)
C7 0.0694(13) 0.0525(12) 0.0534(11) 0.0166(9) 0.0002(9) 0.0177(10)
C8 0.0634(12) 0.0828(15) 0.0471(11) 0.0229(11) 0.0063(9) 0.0398(11)
C9 0.0752(14) 0.0904(16) 0.0549(12) 0.0301(12) 0.0168(10) 0.0555(13)
C10 0.0523(10) 0.0476(10) 0.0399(9) 0.0162(7) 0.0093(7) 0.0234(8)
C11 0.0464(10) 0.0547(11) 0.0484(10) 0.0134(8) 0.0111(8) 0.0200(8)
C12 0.0507(11) 0.0546(12) 0.0625(12) 0.0100(9) 0.0130(9) 0.0214(9)
C13 0.0495(11) 0.0664(13) 0.0585(12) 0.0003(10) 0.0124(9) 0.0181(10)
C14 0.0618(12) 0.0789(15) 0.0435(11) 0.0057(10) 0.0154(9) 0.0187(11)
C15 0.0552(11) 0.0643(12) 0.0464(10) 0.0170(9) 0.0114(8) 0.0174(10)
C16 0.0428(9) 0.0525(10) 0.0443(9) 0.0122(8) 0.0080(7) 0.0157(8)
C17 0.0844(17) 0.0869(18) 0.0769(16) -0.0066(13) 0.0203(13) 0.0362(14)
C18 0.0498(10) 0.0485(10) 0.0401(9) 0.0133(8) 0.0004(7) 0.0183(8)
C19 0.0576(11) 0.0612(12) 0.0486(10) 0.0230(9) 0.0065(9) 0.0200(10)
C20 0.0676(13) 0.0553(12) 0.0562(12) 0.0264(10) -0.0034(10) 0.0161(10)
C21 0.0618(12) 0.0484(11) 0.0573(11) 0.0125(9) -0.0111(10) 0.0199(9)
C22 0.0521(10) 0.0510(11) 0.0581(11) 0.0126(9) -0.0003(9) 0.0232(9)
C23 0.0464(10) 0.0475(10) 0.0444(9) 0.0136(8) 0.0007(8) 0.0171(8)
C24 0.0923(17) 0.0639(14) 0.0973(18) 0.0312(13) 0.0000(14) 0.0379(13)
C25 0.0588(12) 0.0571(12) 0.0725(13) 0.0179(10) 0.0234(10) 0.0283(10)
C26 0.0625(12) 0.0569(12) 0.0632(12) 0.0163(10) 0.0262(10) 0.0242(10)
C27 0.0527(10) 0.0482(10) 0.0414(9) 0.0148(8) 0.0091(7) 0.0216(8)
C28 0.0778(14) 0.0472(11) 0.0534(11) 0.0147(9) 0.0109(10) 0.0199(10)
N1 0.0550(9) 0.0519(9) 0.0421(8) 0.0144(7) 0.0042(6) 0.0240(7)
N2 0.0614(9) 0.0579(9) 0.0492(8) 0.0200(7) 0.0168(7) 0.0345(8)
N3 0.0536(9) 0.0545(9) 0.0414(8) 0.0189(7) 0.0110(6) 0.0256(7)
N4 0.0570(9) 0.0556(9) 0.0632(10) 0.0260(8) 0.0210(8) 0.0307(8)
N5 0.0593(9) 0.0475(9) 0.0484(8) 0.0174(7) 0.0169(7) 0.0212(7)

loop_
_atom_type_symbol
_atom_type_description
_atom_type_scat_dispersion_real
_atom_type_scat_dispersion_imag
_atom_type_scat_source
C C 0.0033 0.0016 'International Tables Vol C Tables 4.2.6.8 and 6.1.1.4'
H H 0.0000 0.0000 'International Tables Vol C Tables 4.2.6.8 and 6.1.1.4'
N N 0.0061 0.0033 'International Tables Vol C Tables 4.2.6.8 and 6.1.1.4'

loop_
_geom_angle_atom_site_label_1
_geom_angle_atom_site_label_2
_geom_angle_atom_site_label_3
_geom_angle
C30 C29 C34 120.0
C30 C29 C28 122.22(13)
C34 C29 C28 117.78(13)
C31 C30 C29 120.0
C31 C30 H30 120.0
C29 C30 H30 120.0
C30 C31 C32 120.0
C30 C31 H31 120.0
C32 C31 H31 120.0
C33 C32 C31 120.0
C33 C32 H32 120.0
C31 C32 H32 120.0
C32 C33 C34 120.0
C32 C33 H33 120.0
C34 C33 H33 120.0
C33 C34 C29 120.0
C33 C34 H34 120.0
C29 C34 H34 120.0
C6 C1 C2 120.9(3)
C6 C1 H1 119.5
C2 C1 H1 119.5
C3 C2 C1 120.4(3)
C3 C2 H2 119.8
C1 C2 H2 119.8
C2 C3 C4 119.8(2)
C2 C3 H3 120.1
C4 C3 H3 120.1
C3 C4 C5 119.9(3)
C3 C4 H4 120.0
C5 C4 H4 120.0
C6 C5 C4 120.7(2)
C6 C5 H5 119.6
C4 C5 H5 119.6
C5 C6 C1 118.2(2)
C5 C6 C7 121.33(18)
C1 C6 C7 120.5(2)
N1 C7 C6 111.56(16)
N1 C7 H7A 109.3
C6 C7 H7A 109.3
N1 C7 H7B 109.3
C6 C7 H7B 109.3
H7A C7 H7B 108.0
C9 C8 N1 112.11(18)
C9 C8 H8 123.9
N1 C8 H8 123.9
C8 C9 N2 109.63(18)
C8 C9 H9 125.2
N2 C9 H9 125.2
N1 C10 N2 104.25(13)
N1 C10 N3 116.64(14)
N2 C10 N3 105.11(14)
N1 C10 C27 113.43(15)
N2 C10 C27 110.77(14)
N3 C10 C27 106.33(13)
C12 C11 C16 122.07(18)
C12 C11 N2 127.55(18)
C16 C11 N2 110.37(17)
C11 C12 C13 119.1(2)
C11 C12 H12 120.4
C13 C12 H12 120.4
C14 C13 C12 118.3(2)
C14 C13 C17 121.4(2)
C12 C13 C17 120.3(2)
C13 C14 C15 123.10(19)
C13 C14 H14 118.4
C15 C14 H14 118.4
C16 C15 C14 118.2(2)
C16 C15 H15 120.9
C14 C15 H15 120.9
C15 C16 C11 119.22(19)
C15 C16 N3 131.47(18)
C11 C16 N3 109.29(16)
C13 C17 H17A 109.5
C13 C17 H17B 109.5
H17A C17 H17B 109.5
C13 C17 H17C 109.5
H17A C17 H17C 109.5
H17B C17 H17C 109.5
C19 C18 C23 118.57(18)
C19 C18 N3 121.21(18)
C23 C18 N3 120.04(16)
C20 C19 C18 121.0(2)
C20 C19 H19 119.5
C18 C19 H19 119.5
C21 C20 C19 120.94(19)
C21 C20 H20 119.5
C19 C20 H20 119.5
C20 C21 C22 118.60(19)
C20 C21 C24 121.5(2)
C22 C21 C24 119.9(2)
C21 C22 C23 121.4(2)
C21 C22 H22 119.3
C23 C22 H22 119.3
N4 C23 C22 121.68(18)
N4 C23 C18 118.81(17)
C22 C23 C18 119.48(17)
C21 C24 H24A 109.5
C21 C24 H24B 109.5
H24A C24 H24B 109.5
C21 C24 H24C 109.5
H24A C24 H24C 109.5
H24B C24 H24C 109.5
C26 C25 N4 108.56(19)
C26 C25 H25 125.7
N4 C25 H25 125.7
C25 C26 N5 111.95(18)
C25 C26 H26 124.0
N5 C26 H26 124.0
N4 C27 N5 103.81(14)
N4 C27 C10 109.97(14)
N5 C27 C10 115.04(14)
N4 C27 H27 109.3
N5 C27 H27 109.3
C10 C27 H27 109.3
N5 C28 C29 111.23(15)
N5 C28 H28A 109.4
C29 C28 H28A 109.4
N5 C28 H28B 109.4
C29 C28 H28B 109.4
H28A C28 H28B 108.0
C8 N1 C7 119.14(17)
C8 N1 C10 106.63(15)
C7 N1 C10 122.40(14)
C11 N2 C9 117.78(15)
C11 N2 C10 106.28(14)
C9 N2 C10 105.97(15)
C16 N3 C18 124.25(14)
C16 N3 C10 106.68(14)
C18 N3 C10 118.60(15)
C23 N4 C25 130.64(17)
C23 N4 C27 120.44(15)
C25 N4 C27 108.72(15)
C26 N5 C27 106.11(15)
C26 N5 C28 117.13(17)
C27 N5 C28 116.45(15)

loop_
_geom_bond_atom_site_label_1
_geom_bond_atom_site_label_2
_geom_bond_distance
C29 C30 1.3900
C29 C34 1.3900
C29 C28 1.502(2)
C30 C31 1.3900
C30 H30 0.9300
C31 C32 1.3900
C31 H31 0.9300
C32 C33 1.3900
C32 H32 0.9300
C33 C34 1.3900
C33 H33 0.9300
C34 H34 0.9300
C1 C6 1.377(3)
C1 C2 1.377(4)
C1 H1 0.9300
C2 C3 1.354(4)
C2 H2 0.9300
C3 C4 1.370(4)
C3 H3 0.9300
C4 C5 1.386(3)
C4 H4 0.9300
C5 C6 1.373(3)
C5 H5 0.9300
C6 C7 1.509(3)
C7 N1 1.450(2)
C7 H7A 0.9700
C7 H7B 0.9700
C8 C9 1.305(3)
C8 N1 1.398(2)
C8 H8 0.9300
C9 N2 1.435(2)
C9 H9 0.9300
C10 N1 1.459(2)
C10 N2 1.473(2)
C10 N3 1.490(2)
C10 C27 1.535(2)
C11 C12 1.378(3)
C11 C16 1.388(3)
C11 N2 1.424(2)
C12 C13 1.391(3)
C12 H12 0.9300
C13 C14 1.376(3)
C13 C17 1.513(3)
C14 C15 1.389(3)
C14 H14 0.9300
C15 C16 1.379(3)
C15 H15 0.9300
C16 N3 1.415(2)
C17 H17A 0.9600
C17 H17B 0.9600
C17 H17C 0.9600
C18 C19 1.388(2)
C18 C23 1.403(3)
C18 N3 1.424(2)
C19 C20 1.384(3)
C19 H19 0.9300
C20 C21 1.379(3)
C20 H20 0.9300
C21 C22 1.385(3)
C21 C24 1.512(3)
C22 C23 1.396(3)
C22 H22 0.9300
C23 N4 1.380(2)
C24 H24A 0.9600
C24 H24B 0.9600
C24 H24C 0.9600
C25 C26 1.319(3)
C25 N4 1.396(3)
C25 H25 0.9300
C26 N5 1.402(3)
C26 H26 0.9300
C27 N4 1.450(2)
C27 N5 1.457(2)
C27 H27 0.9800
C28 N5 1.462(2)
C28 H28A 0.9700
C28 H28B 0.9700
